data_7100879
loop_
_publ_author_name
'Duan Chun-Ying'
'Yan Bai'
'Dong-Bin Dang'
'Guang-Jie He'
'Qing-Jin Meng'
'Yong-Gang Zhao'

_publ_section_title
;
Porous Material for Aborption and Luminescent
Detection of Aromatic Molecules in Water
;
_journal_name_full 'Chemical Communications'
_journal_paper_doi 10.1039/b517002h
_journal_year 2006
_chemical_formula_sum 'C92 H68 Cu6 N18 O2 S7'
_chemical_formula_weight 2063.30
_space_group_IT_number 163
_symmetry_cell_setting trigonal
_symmetry_space_group_name_Hall '-P 3 2c'
_symmetry_space_group_name_H-M 'P -3 1 c'
_cell_angle_alpha 90.00
_cell_angle_beta 90.00
_cell_angle_gamma 120.00
_cell_formula_units_Z 2
_cell_length_a 19.861(3)
_cell_length_b 19.861(3)
_cell_length_c 17.094(4)
_cell_measurement_temperature 293(2)
_cell_volume 5839.8(17)
_diffrn_ambient_temperature 293(2)
_exptl_crystal_density_diffrn 1.173
_cod_depositor_comments
;
The following automatic conversions were performed:
'_symmetry_cell_setting' value 'Trigonal' changed to 'trigonal' according
to '/home/saulius/struct/CIF-dictionaries/cif_core.dic' dictionary named
'cif_core.dic' version 2.4.1 from 2010-06-29.

Automatic conversion script
Id: cif_fix_enum 1527 2010-12-29 10:47:43Z saulius 
;
_cod_database_code 7100879

loop_
_symmetry_equiv_pos_as_xyz
'x, y, z'
'-y, x-y, z'
'-x+y, -x, z'
'-y, -x, -z+1/2'
'-x+y, y, -z+1/2'
'x, x-y, -z+1/2'
'-x, -y, -z'
'y, -x+y, -z'
'x-y, x, -z'
'y, x, z-1/2'
'x-y, -y, z-1/2'
'-x, -x+y, z-1/2'

loop_
_atom_site_label
_atom_site_type_symbol
_atom_site_fract_x
_atom_site_fract_y
_atom_site_fract_z
_atom_site_U_iso_or_equiv
_atom_site_adp_type
_atom_site_occupancy
_atom_site_symmetry_multiplicity
_atom_site_calc_flag
_atom_site_refinement_flags
_atom_site_disorder_assembly
_atom_site_disorder_group
Cu1 Cu 0.43217(4) 0.67638(4) 0.31605(4) 0.0468(3) Uani 1 1 d . . .
S1 S 0.43832(7) 0.65924(7) 0.12835(7) 0.0438(4) Uani 1 1 d . . .
N1 N 0.5581(2) 0.6447(3) 0.3020(2) 0.0476(11) Uani 1 1 d . . .
N2 N 0.5068(2) 0.6545(2) 0.2601(2) 0.0458(10) Uani 1 1 d . . .
N3 N 0.5372(2) 0.6071(3) 0.1471(2) 0.0469(11) Uani 1 1 d . . .
C1 C 0.5013(3) 0.6397(3) 0.1833(3) 0.0423(12) Uiso 1 1 d . . .
C2 C 0.5850(3) 0.5930(3) 0.1885(3) 0.0475(13) Uani 1 1 d . . .
C3 C 0.5992(3) 0.6176(3) 0.2678(3) 0.0496(13) Uani 1 1 d . . .
C4 C 0.6577(3) 0.6154(4) 0.3206(3) 0.0604(16) Uani 1 1 d U . .
C5 C 0.7339(4) 0.6562(5) 0.3026(5) 0.096(2) Uani 1 1 d U . .
H5A H 0.7491 0.6837 0.2557 0.116 Uiso 1 1 calc R . .
C6 C 0.7906(6) 0.6584(7) 0.3527(6) 0.127(3) Uani 1 1 d U . .
H6A H 0.8434 0.6881 0.3415 0.153 Uiso 1 1 calc R . .
C7 C 0.7644(6) 0.6148(7) 0.4185(6) 0.130(3) Uani 1 1 d DU . .
H7A H 0.8010 0.6144 0.4522 0.155 Uiso 1 1 calc R . .
C8 C 0.6879(6) 0.5716(6) 0.4387(5) 0.114(3) Uani 1 1 d DU . .
H8A H 0.6721 0.5421 0.4842 0.137 Uiso 1 1 calc R . .
C9 C 0.6353(5) 0.5741(5) 0.3878(4) 0.082(2) Uani 1 1 d DU . .
H9A H 0.5827 0.5465 0.4002 0.098 Uiso 1 1 calc R . .
C10 C 0.6171(3) 0.5495(3) 0.1473(3) 0.0537(14) Uani 1 1 d . . .
C11 C 0.6192(4) 0.5514(4) 0.0659(3) 0.0703(18) Uani 1 1 d . . .
H11A H 0.6056 0.5836 0.0392 0.084 Uiso 1 1 calc R . .
C12 C 0.6413(4) 0.5060(5) 0.0243(4) 0.087(2) Uani 1 1 d . . .
H12A H 0.6432 0.5082 -0.0300 0.105 Uiso 1 1 calc R . .
C13 C 0.6603(4) 0.4580(5) 0.0633(5) 0.089(2) Uani 1 1 d . . .
H13A H 0.6738 0.4264 0.0353 0.107 Uiso 1 1 calc R . .
C14 C 0.6597(4) 0.4560(4) 0.1430(5) 0.084(2) Uani 1 1 d . . .
H14A H 0.6737 0.4236 0.1689 0.101 Uiso 1 1 calc R . .
C15 C 0.6384(4) 0.5021(4) 0.1859(4) 0.0671(16) Uani 1 1 d . . .
H15A H 0.6385 0.5009 0.2403 0.081 Uiso 1 1 calc R . .
O1 O 0.6618(14) 0.8209(18) 0.1553(18) 0.114(10) Uiso 0.17 1 d PDU A 1
S2 S 0.7348(10) 0.8584(9) 0.1085(10) 0.128(5) Uiso 0.17 1 d PDU A 1
C16 C 0.785(3) 0.814(3) 0.094(4) 0.161(17) Uiso 0.17 1 d PDU A 1
H16A H 0.7693 0.7730 0.1322 0.242 Uiso 0.17 1 calc PR A 1
H16B H 0.8393 0.8505 0.1004 0.242 Uiso 0.17 1 calc PR A 1
H16C H 0.7751 0.7923 0.0427 0.242 Uiso 0.17 1 calc PR A 1
C17 C 0.755(3) 0.929(3) 0.047(3) 0.139(18) Uiso 0.17 1 d PDU A 1
H17A H 0.7230 0.9519 0.0591 0.208 Uiso 0.17 1 calc PR A 1
H17B H 0.7438 0.9090 -0.0054 0.208 Uiso 0.17 1 calc PR A 1
H17C H 0.8085 0.9680 0.0514 0.208 Uiso 0.17 1 calc PR A 1
O1W O 0.748(2) 0.766(2) 0.131(2) 0.114(8) Uiso 0.17 1 d PU B 2

loop_
_atom_site_aniso_label
_atom_site_aniso_U_11
_atom_site_aniso_U_22
_atom_site_aniso_U_33
_atom_site_aniso_U_23
_atom_site_aniso_U_13
_atom_site_aniso_U_12
Cu1 0.0576(5) 0.0533(4) 0.0356(4) -0.0027(3) 0.0037(3) 0.0323(4)
S1 0.0496(8) 0.0535(8) 0.0326(7) -0.0059(6) -0.0025(6) 0.0291(6)
N1 0.049(3) 0.067(3) 0.033(2) -0.006(2) -0.0016(19) 0.034(2)
N2 0.054(3) 0.062(3) 0.031(2) -0.0064(19) 0.0022(19) 0.037(2)
N3 0.052(3) 0.058(3) 0.034(2) -0.005(2) -0.001(2) 0.030(2)
C2 0.050(3) 0.056(3) 0.037(3) 0.002(2) 0.004(2) 0.027(3)
C3 0.054(3) 0.062(4) 0.036(3) -0.001(2) 0.002(2) 0.032(3)
C4 0.066(4) 0.093(4) 0.045(3) -0.017(3) -0.007(3) 0.057(4)
C5 0.083(5) 0.158(7) 0.072(5) -0.023(4) -0.018(4) 0.078(5)
C6 0.106(6) 0.219(9) 0.099(6) -0.044(6) -0.026(5) 0.112(6)
C7 0.158(8) 0.202(9) 0.095(7) -0.046(6) -0.052(6) 0.140(8)
C8 0.158(8) 0.157(8) 0.072(5) -0.015(5) -0.027(6) 0.112(7)
C9 0.119(5) 0.110(5) 0.049(4) -0.009(4) -0.015(4) 0.081(5)
C10 0.055(3) 0.066(4) 0.046(3) -0.007(3) 0.003(3) 0.035(3)
C11 0.094(5) 0.096(5) 0.045(4) -0.010(3) 0.001(3) 0.066(4)
C12 0.112(6) 0.126(6) 0.053(4) -0.019(4) 0.002(4) 0.082(5)
C13 0.111(6) 0.101(6) 0.082(6) -0.024(4) 0.001(4) 0.073(5)
C14 0.112(6) 0.090(5) 0.082(6) -0.007(4) 0.005(4) 0.074(5)
C15 0.084(4) 0.079(4) 0.055(4) -0.003(3) 0.001(3) 0.053(4)

loop_
_geom_bond_atom_site_label_1
_geom_bond_atom_site_label_2
_geom_bond_distance
_geom_bond_site_symmetry_2
_geom_bond_publ_flag
Cu1 N2 1.987(4) . ?
Cu1 S1 2.1977(14) 6_565 ?
Cu1 S1 2.2921(15) 4_665 ?
Cu1 Cu1 2.7543(13) 6_565 ?
S1 C1 1.756(5) . ?
S1 Cu1 2.1977(14) 6_565 ?
S1 Cu1 2.2921(14) 4_665 ?
N1 C3 1.319(6) . ?
N1 N2 1.336(6) . ?
N2 C1 1.338(6) . ?
N3 C2 1.322(6) . ?
N3 C1 1.332(6) . ?
C2 C3 1.420(7) . ?
C2 C10 1.482(7) . ?
C3 C4 1.488(7) . ?
C4 C5 1.348(9) . ?
C4 C9 1.351(9) . ?
C5 C6 1.400(11) . ?
C5 H5A 0.9300 . ?
C6 C7 1.354(14) . ?
C6 H6A 0.9300 . ?
C7 C8 1.363(8) . ?
C7 H7A 0.9300 . ?
C8 C9 1.379(7) . ?
C8 H8A 0.9300 . ?
C9 H9A 0.9300 . ?
C10 C15 1.378(8) . ?
C10 C11 1.393(8) . ?
C11 C12 1.380(8) . ?
C11 H11A 0.9300 . ?
C12 C13 1.363(10) . ?
C12 H12A 0.9300 . ?
C13 C14 1.361(10) . ?
C13 H13A 0.9300 . ?
C14 C15 1.395(9) . ?
C14 H14A 0.9300 . ?
C15 H15A 0.9300 . ?
O1 S2 1.488(10) . ?
S2 C17 1.637(10) . ?
S2 C16 1.644(10) . ?
C16 H16A 0.9600 . ?
C16 H16B 0.9600 . ?
C16 H16C 0.9600 . ?
C17 H17A 0.9600 . ?
C17 H17B 0.9600 . ?
C17 H17C 0.9600 . ?
